data_7158605
loop_
_publ_author_name
'Chernykh, Anton V.'
'Chernykh, Alla V.'
'Radchenko, Dmytro S.'
'Chheda, Pratik Rajesh'
'Rusanov, Eduard B.'
'Grygorenko, Oleksandr O.'
'Spies, M. Ashley'
'Volochnyuk, Dmitriy M.'
'Komarov, Igor V.'

_publ_section_title
;
 A stereochemical journey around spirocyclic glutamic acid analogs
;
_journal_name_full 'Organic &amp; Biomolecular Chemistry'
_journal_paper_doi 10.1039/D2OB00146B
_journal_year 2022
_chemical_absolute_configuration ad
_chemical_formula_moiety 'C16 H26 N2 O3 S'
_chemical_formula_sum 'C16 H26 N2 O3 S'
_chemical_formula_weight 326.45
_space_group_crystal_system monoclinic
_space_group_IT_number 4
_space_group_name_Hall 'P 2yb'
_space_group_name_H-M_alt 'P 1 21 1'
_atom_sites_solution_hydrogens mixed
_audit_creation_method SHELXL-2016/4
_audit_update_record
;
2021-09-08 deposited with the CCDC.	2022-03-03 downloaded from the CCDC.
;
_cell_angle_alpha 90
_cell_angle_beta 94.850(8)
_cell_angle_gamma 90
_cell_formula_units_Z 4
_cell_length_a 6.1605(12)
_cell_length_b 9.3672(16)
_cell_length_c 32.178(7)
_cell_measurement_reflns_used 557
_cell_measurement_temperature 173(2)
_cell_measurement_theta_max 19.88
_cell_measurement_theta_min 2.89
_cell_volume 1850.2(6)
_computing_cell_refinement 'Bruker SMART'
_computing_data_collection 'Bruker SMART'
_computing_data_reduction 'Bruker SAINT'
_computing_molecular_graphics 'Bruker SHELXTL'
_computing_publication_material 'Bruker SHELXTL'
_computing_structure_refinement 'SHELXL-2016/4 (Sheldrick, 2016)'
_computing_structure_solution 'Bruker SHELXTL'
_diffrn_ambient_temperature 173(2)
_diffrn_measured_fraction_theta_full 0.999
_diffrn_measured_fraction_theta_max 0.999
_diffrn_measurement_device_type 'CCD area detector'
_diffrn_measurement_method 'omega scans'
_diffrn_radiation_monochromator graphite
_diffrn_radiation_source 'sealed tube'
_diffrn_radiation_type MoK\a
_diffrn_radiation_wavelength 0.71073
_diffrn_reflns_av_R_equivalents 0.0510
_diffrn_reflns_av_unetI/netI 0.0657
_diffrn_reflns_Laue_measured_fraction_full 0.999
_diffrn_reflns_Laue_measured_fraction_max 0.999
_diffrn_reflns_limit_h_max 7
_diffrn_reflns_limit_h_min -7
_diffrn_reflns_limit_k_max 11
_diffrn_reflns_limit_k_min -10
_diffrn_reflns_limit_l_max 38
_diffrn_reflns_limit_l_min -38
_diffrn_reflns_number 17702
_diffrn_reflns_point_group_measured_fraction_full 0.953
_diffrn_reflns_point_group_measured_fraction_max 0.952
_diffrn_reflns_theta_full 25.242
_diffrn_reflns_theta_max 25.499
_diffrn_reflns_theta_min 0.635
_exptl_absorpt_coefficient_mu 0.188
_exptl_absorpt_correction_T_max 0.99
_exptl_absorpt_correction_T_min 0.76
_exptl_absorpt_correction_type numerical
_exptl_absorpt_process_details SADABS
_exptl_crystal_colour colourless
_exptl_crystal_density_diffrn 1.172
_exptl_crystal_description plate
_exptl_crystal_F_000 704
_exptl_crystal_size_max 0.500
_exptl_crystal_size_mid 0.160
_exptl_crystal_size_min 0.080
_refine_diff_density_max 0.260
_refine_diff_density_min -0.231
_refine_diff_density_rms 0.044
_refine_ls_abs_structure_details
;
 Flack x determined using 1818 quotients [(I+)-(I-)]/[(I+)+(I-)]
 (Parsons, Flack and Wagner, Acta Cryst. B69 (2013) 249-259).
;
_refine_ls_abs_structure_Flack 0.03(5)
_refine_ls_extinction_method none
_refine_ls_goodness_of_fit_ref 1.010
_refine_ls_hydrogen_treatment mixed
_refine_ls_matrix_type full
_refine_ls_number_parameters 479
_refine_ls_number_reflns 6575
_refine_ls_number_restraints 19
_refine_ls_restrained_S_all 1.009
_refine_ls_R_factor_all 0.0692
_refine_ls_R_factor_gt 0.0512
_refine_ls_shift/su_max 0.021
_refine_ls_shift/su_mean 0.002
_refine_ls_structure_factor_coef Fsqd
_refine_ls_weighting_details 'w=1/[\s^2^(Fo^2^)+(0.0246P)^2^+1.0217P] where P=(Fo^2^+2Fc^2^)/3'
_refine_ls_weighting_scheme calc
_refine_ls_wR_factor_gt 0.0985
_refine_ls_wR_factor_ref 0.1060
_reflns_Friedel_coverage 0.788
_reflns_Friedel_fraction_full 0.902
_reflns_Friedel_fraction_max 0.898
_reflns_number_gt 5257
_reflns_number_total 6575
_reflns_threshold_expression 'I > 2\s(I)'
_cod_data_source_file d2ob00146b2.cif
_cod_data_source_block oa1[62A]
_cod_original_sg_symbol_H-M 'P 21'
_cod_database_code 7158605
_shelx_shelxl_version_number 2016/4
_shelx_space_group_comment
;
The symmetry employed for this shelxl refinement is uniquely defined
by the following loop, which should always be used as a source of
symmetry information in preference to the above space-group names.
They are only intended as comments.
;
_shelx_estimated_absorpt_t_min 0.912
_shelx_estimated_absorpt_t_max 0.985

loop_
_space_group_symop_operation_xyz
'x, y, z'
'-x, y+1/2, -z'

loop_
_atom_site_label
_atom_site_type_symbol
_atom_site_fract_x
_atom_site_fract_y
_atom_site_fract_z
_atom_site_U_iso_or_equiv
_atom_site_adp_type
_atom_site_occupancy
_atom_site_site_symmetry_order
_atom_site_calc_flag
_atom_site_refinement_flags_posn
_atom_site_refinement_flags_adp
_atom_site_refinement_flags_occupancy
_atom_site_disorder_assembly
_atom_site_disorder_group
S1A S 0.74530(18) 0.54513(15) 0.57739(4) 0.0329(3) Uani 1 1 d . . . . .
N1A N 0.8071(6) 0.6611(5) 0.54019(12) 0.0314(10) Uani 1 1 d . . . . .
H1A H 0.948(7) 0.656(5) 0.5344(13) 0.028(12) Uiso 1 1 d . . . . .
N2A N 0.2676(7) 0.6410(6) 0.50986(13) 0.0442(12) Uani 1 1 d . . . . .
O3A O 0.8420(6) 0.4039(4) 0.57063(11) 0.0481(10) Uani 1 1 d . . . . .
C1A C 0.6835(7) 0.6422(5) 0.50021(14) 0.0278(10) Uani 1 1 d . . . . .
C2A C 0.7350(7) 0.7481(5) 0.46573(14) 0.0298(11) Uani 1 1 d . . . . .
H2A1 H 0.885327 0.786219 0.469035 0.036 Uiso 1 1 calc R U . . .
H2A2 H 0.627349 0.826324 0.461386 0.036 Uiso 1 1 calc R U . . .
C3A C 0.7030(7) 0.6271(5) 0.43321(14) 0.0303(11) Uani 1 1 d . . . . .
C4A C 0.7390(8) 0.5209(5) 0.46959(14) 0.0341(12) Uani 1 1 d . . . . .
H4A1 H 0.890518 0.485481 0.474181 0.041 Uiso 1 1 calc R U . . .
H4A2 H 0.633729 0.440783 0.468169 0.041 Uiso 1 1 calc R U . . .
C5A C 0.4856(7) 0.6291(6) 0.40621(14) 0.0348(11) Uani 1 1 d . . . . .
H5A1 H 0.378267 0.698081 0.415654 0.042 Uiso 1 1 calc R U . . .
H5A2 H 0.419437 0.533680 0.401245 0.042 Uiso 1 1 calc R U . . .
C6A C 0.6129(8) 0.6842(6) 0.37005(15) 0.0375(13) Uani 1 1 d . . . . .
H6A H 0.612358 0.790905 0.369083 0.045 Uiso 1 1 calc R U . . .
C7A C 0.8229(8) 0.6282(6) 0.39396(15) 0.0367(12) Uani 1 1 d . . . . .
H7A1 H 0.867642 0.532311 0.384942 0.044 Uiso 1 1 calc R U . . .
H7A2 H 0.946181 0.696198 0.394886 0.044 Uiso 1 1 calc R U . . .
C8A C 0.5442(9) 0.6229(6) 0.32814(16) 0.0453(14) Uani 1 1 d D . . . .
O1A O 0.378(2) 0.6935(15) 0.3084(4) 0.058(4) Uani 0.67(3) 1 d D . P A 1
O2A O 0.628(3) 0.5198(13) 0.3133(7) 0.061(4) Uani 0.67(3) 1 d D . P A 1
C9A C 0.282(2) 0.6382(18) 0.2684(3) 0.049(4) Uani 0.67(3) 1 d D . P A 1
H9A H 0.304136 0.532648 0.266692 0.059 Uiso 0.67(3) 1 calc R U P A 1
C10A C 0.042(2) 0.673(3) 0.2677(6) 0.097(7) Uani 0.67(3) 1 d D . P A 1
H10A H -0.033393 0.639295 0.241565 0.146 Uiso 0.67(3) 1 calc R U P A 1
H10B H -0.019318 0.626755 0.291319 0.146 Uiso 0.67(3) 1 calc R U P A 1
H10C H 0.023768 0.777018 0.269825 0.146 Uiso 0.67(3) 1 calc R U P A 1
C11A C 0.399(3) 0.714(3) 0.2351(4) 0.091(6) Uani 0.67(3) 1 d D . P A 1
H11A H 0.340444 0.680514 0.207470 0.137 Uiso 0.67(3) 1 calc R U P A 1
H11B H 0.376063 0.816993 0.237181 0.137 Uiso 0.67(3) 1 calc R U P A 1
H11C H 0.554910 0.692744 0.238994 0.137 Uiso 0.67(3) 1 calc R U P A 1
O2C O 0.559(6) 0.4980(14) 0.3186(13) 0.045(7) Uani 0.33(3) 1 d D . P A 2
O1C O 0.433(5) 0.722(2) 0.3057(10) 0.058(4) Uani 0.33(3) 1 d D . P A 2
C9C C 0.345(6) 0.675(3) 0.2641(10) 0.056(10) Uani 0.33(3) 1 d D . P A 2
H9C H 0.445673 0.605307 0.252249 0.067 Uiso 0.33(3) 1 calc R U P A 2
C10C C 0.129(7) 0.604(5) 0.2708(11) 0.105(16) Uani 0.33(3) 1 d D . P A 2
H10D H 0.060676 0.570061 0.244010 0.157 Uiso 0.33(3) 1 calc R U P A 2
H10E H 0.153538 0.523529 0.289966 0.157 Uiso 0.33(3) 1 calc R U P A 2
H10F H 0.032309 0.673686 0.282719 0.157 Uiso 0.33(3) 1 calc R U P A 2
C11C C 0.319(5) 0.807(3) 0.2370(7) 0.074(8) Uani 0.33(3) 1 d D . P A 2
H11D H 0.260171 0.780313 0.208845 0.111 Uiso 0.33(3) 1 calc R U P A 2
H11E H 0.218813 0.874107 0.248988 0.111 Uiso 0.33(3) 1 calc R U P A 2
H11F H 0.461171 0.853145 0.235629 0.111 Uiso 0.33(3) 1 calc R U P A 2
C12A C 0.4498(7) 0.6410(5) 0.50615(14) 0.0283(10) Uani 1 1 d . . . . .
C13A C 0.9115(8) 0.6254(6) 0.62171(14) 0.0375(12) Uani 1 1 d . . . . .
C14A C 1.1475(8) 0.6335(8) 0.61275(16) 0.0571(16) Uani 1 1 d . . . . .
H14A H 1.201461 0.537275 0.607541 0.086 Uiso 1 1 calc R U . . .
H14B H 1.161095 0.693251 0.588113 0.086 Uiso 1 1 calc R U . . .
H14C H 1.233195 0.675173 0.636783 0.086 Uiso 1 1 calc R U . . .
C15A C 0.8791(10) 0.5221(7) 0.65717(15) 0.0562(16) Uani 1 1 d . . . . .
H15A H 0.724476 0.519205 0.662237 0.084 Uiso 1 1 calc R U . . .
H15B H 0.926996 0.426524 0.649611 0.084 Uiso 1 1 calc R U . . .
H15C H 0.964822 0.554129 0.682495 0.084 Uiso 1 1 calc R U . . .
C16A C 0.8167(10) 0.7700(7) 0.63007(18) 0.0571(16) Uani 1 1 d . . . . .
H16A H 0.663696 0.759286 0.635699 0.086 Uiso 1 1 calc R U . . .
H16B H 0.898493 0.813370 0.654309 0.086 Uiso 1 1 calc R U . . .
H16C H 0.826392 0.831448 0.605639 0.086 Uiso 1 1 calc R U . . .
S1B S 0.13136(19) 0.37993(16) -0.07777(4) 0.0339(3) Uani 1 1 d . . . . .
O3B O 0.2417(6) 0.5167(4) -0.07087(11) 0.0477(10) Uani 1 1 d . . . . .
N1B N 0.2214(6) 0.2612(4) -0.04165(12) 0.0300(9) Uani 1 1 d . . . . .
H1B H 0.366(7) 0.262(5) -0.0399(13) 0.022(12) Uiso 1 1 d . . . . .
N2B N -0.2876(6) 0.2768(5) -0.00910(14) 0.0430(11) Uani 1 1 d . . . . .
C1B C 0.1368(7) 0.2802(5) -0.00069(14) 0.0282(11) Uani 1 1 d . . . . .
C2B C 0.2199(8) 0.4046(6) 0.02828(15) 0.0370(13) Uani 1 1 d . . . . .
H2B1 H 0.351407 0.452359 0.019309 0.044 Uiso 1 1 calc R U . . .
H2B2 H 0.105787 0.475297 0.033441 0.044 Uiso 1 1 calc R U . . .
C3B C 0.2677(7) 0.2999(5) 0.06393(15) 0.0307(11) Uani 1 1 d . . . . .
C4B C 0.2333(7) 0.1752(5) 0.03327(14) 0.0287(11) Uani 1 1 d . . . . .
H4B1 H 0.127670 0.103285 0.041651 0.034 Uiso 1 1 calc R U . . .
H4B2 H 0.370440 0.129186 0.026390 0.034 Uiso 1 1 calc R U . . .
C5B C 0.1358(7) 0.2964(6) 0.10284(15) 0.0366(12) Uani 1 1 d . . . . .
H5B1 H 0.084797 0.391299 0.111420 0.044 Uiso 1 1 calc R U . . .
H5B2 H 0.015396 0.226019 0.100974 0.044 Uiso 1 1 calc R U . . .
C6B C 0.3422(8) 0.2446(6) 0.12802(16) 0.0407(13) Uani 1 1 d . . . . .
H6B H 0.347593 0.137929 0.128688 0.049 Uiso 1 1 calc R U . . .
C7B C 0.4763(7) 0.3029(6) 0.09385(16) 0.0391(13) Uani 1 1 d . . . . .
H7B1 H 0.591505 0.237123 0.085901 0.047 Uiso 1 1 calc R U . . .
H7B2 H 0.535033 0.399982 0.099553 0.047 Uiso 1 1 calc R U . . .
C8B C 0.3940(10) 0.3048(7) 0.17072(18) 0.0518(16) Uani 1 1 d D . . . .
O1B O 0.501(11) 0.203(6) 0.1933(15) 0.059(4) Uani 0.27(4) 1 d D . P B 3
O2B O 0.393(11) 0.4336(11) 0.1757(11) 0.080(14) Uani 0.27(4) 1 d D . P B 3
C9B C 0.578(9) 0.251(5) 0.2355(14) 0.063(4) Uani 0.27(4) 1 d D . P B 3
H9B H 0.482157 0.329871 0.243892 0.075 Uiso 0.27(4) 1 calc R U P B 3
C10B C 0.811(9) 0.304(7) 0.2374(18) 0.077(16) Uani 0.27(4) 1 d D . P B 3
H10G H 0.857363 0.335170 0.265928 0.115 Uiso 0.27(4) 1 calc R U P B 3
H10H H 0.906911 0.227502 0.229290 0.115 Uiso 0.27(4) 1 calc R U P B 3
H10I H 0.820091 0.385197 0.218306 0.115 Uiso 0.27(4) 1 calc R U P B 3
C11B C 0.555(10) 0.125(7) 0.2647(13) 0.104(17) Uani 0.27(4) 1 d D . P B 3
H11G H 0.605538 0.152982 0.293268 0.156 Uiso 0.27(4) 1 calc R U P B 3
H11H H 0.402241 0.095775 0.263669 0.156 Uiso 0.27(4) 1 calc R U P B 3
H11I H 0.643708 0.044999 0.256040 0.156 Uiso 0.27(4) 1 calc R U P B 3
O1D O 0.550(4) 0.234(2) 0.1925(5) 0.059(4) Uani 0.73(4) 1 d D . P B 4
O2D O 0.307(3) 0.4065(15) 0.1857(5) 0.081(4) Uani 0.73(4) 1 d D . P B 4
C9D C 0.637(3) 0.286(2) 0.2337(4) 0.063(4) Uani 0.73(4) 1 d D . P B 4
H9D H 0.613931 0.391583 0.236144 0.075 Uiso 0.73(4) 1 calc R U P B 4
C10D C 0.877(3) 0.251(3) 0.2355(7) 0.095(7) Uani 0.73(4) 1 d D . P B 4
H10J H 0.949019 0.282483 0.262290 0.143 Uiso 0.73(4) 1 calc R U P B 4
H10K H 0.895516 0.147178 0.232826 0.143 Uiso 0.73(4) 1 calc R U P B 4
H10L H 0.943160 0.299047 0.212709 0.143 Uiso 0.73(4) 1 calc R U P B 4
C11D C 0.518(3) 0.205(2) 0.2658(5) 0.079(5) Uani 0.73(4) 1 d D . P B 4
H11J H 0.571227 0.237354 0.293877 0.118 Uiso 0.73(4) 1 calc R U P B 4
H11K H 0.361490 0.223989 0.261200 0.118 Uiso 0.73(4) 1 calc R U P B 4
H11L H 0.545423 0.102964 0.263149 0.118 Uiso 0.73(4) 1 calc R U P B 4
C12B C -0.1029(8) 0.2771(5) -0.00579(14) 0.0291(10) Uani 1 1 d . . . . .
C13B C 0.2499(7) 0.2967(6) -0.12279(15) 0.0357(12) Uani 1 1 d . . . . .
C14B C 0.1877(9) 0.4024(7) -0.15800(17) 0.0549(16) Uani 1 1 d . . . . .
H14D H 0.028704 0.408101 -0.162671 0.082 Uiso 1 1 calc R U . . .
H14E H 0.246578 0.496874 -0.150303 0.082 Uiso 1 1 calc R U . . .
H14F H 0.248096 0.370031 -0.183594 0.082 Uiso 1 1 calc R U . . .
C15B C 0.1399(9) 0.1534(6) -0.13079(17) 0.0512(15) Uani 1 1 d . . . . .
H15D H -0.017815 0.167211 -0.135746 0.077 Uiso 1 1 calc R U . . .
H15E H 0.195336 0.108805 -0.155338 0.077 Uiso 1 1 calc R U . . .
H15F H 0.171220 0.091522 -0.106465 0.077 Uiso 1 1 calc R U . . .
C16B C 0.4940(7) 0.2855(7) -0.11482(16) 0.0505(14) Uani 1 1 d . . . . .
H16D H 0.555993 0.381007 -0.109879 0.076 Uiso 1 1 calc R U . . .
H16E H 0.530340 0.225529 -0.090270 0.076 Uiso 1 1 calc R U . . .
H16F H 0.554457 0.242812 -0.139144 0.076 Uiso 1 1 calc R U . . .

loop_
_atom_site_aniso_label
_atom_site_aniso_U_11
_atom_site_aniso_U_22
_atom_site_aniso_U_33
_atom_site_aniso_U_23
_atom_site_aniso_U_13
_atom_site_aniso_U_12
S1A 0.0327(6) 0.0379(7) 0.0283(6) 0.0024(5) 0.0041(5) -0.0021(6)
N1A 0.019(2) 0.046(3) 0.030(2) 0.0072(19) 0.0011(16) -0.0031(19)
N2A 0.029(2) 0.066(3) 0.038(3) 0.010(2) 0.0011(19) -0.002(2)
O3A 0.071(3) 0.036(2) 0.038(2) 0.0026(17) 0.0062(17) 0.0094(19)
C1A 0.024(2) 0.033(3) 0.027(2) -0.001(2) 0.0014(18) 0.001(2)
C2A 0.029(2) 0.033(3) 0.028(3) 0.003(2) 0.0013(19) -0.003(2)
C3A 0.025(2) 0.032(3) 0.033(3) -0.001(2) 0.0008(19) 0.000(2)
C4A 0.039(3) 0.031(3) 0.032(3) -0.002(2) 0.002(2) 0.004(2)
C5A 0.029(2) 0.037(3) 0.038(3) -0.007(2) 0.000(2) -0.003(2)
C6A 0.046(3) 0.039(3) 0.026(3) -0.004(2) -0.002(2) -0.002(2)
C7A 0.033(3) 0.045(3) 0.033(3) -0.004(3) 0.005(2) -0.001(2)
C8A 0.055(3) 0.051(4) 0.029(3) -0.002(3) 0.000(3) 0.002(3)
O1A 0.068(8) 0.065(6) 0.037(3) -0.016(4) -0.023(5) 0.010(6)
O2A 0.065(9) 0.076(8) 0.041(7) -0.020(7) -0.004(5) 0.006(5)
C9A 0.059(11) 0.063(10) 0.021(5) -0.001(5) -0.018(5) -0.023(7)
C10A 0.055(8) 0.162(18) 0.070(10) -0.029(11) -0.020(7) 0.006(9)
C11A 0.139(13) 0.099(16) 0.034(7) 0.013(8) -0.001(7) -0.037(11)
O2C 0.07(2) 0.027(9) 0.036(11) -0.003(7) -0.001(12) 0.007(9)
O1C 0.068(8) 0.065(6) 0.037(3) -0.016(4) -0.023(5) 0.010(6)
C9C 0.045(15) 0.027(15) 0.09(3) -0.017(14) -0.017(15) -0.012(12)
C10C 0.09(3) 0.16(4) 0.064(17) -0.02(2) -0.03(2) -0.06(3)
C11C 0.12(2) 0.07(2) 0.026(11) -0.001(12) -0.010(11) -0.001(16)
C12A 0.029(3) 0.030(3) 0.026(2) 0.003(2) -0.0017(19) 0.000(2)
C13A 0.038(3) 0.049(3) 0.025(3) 0.000(2) 0.001(2) 0.001(3)
C14A 0.037(3) 0.099(5) 0.034(3) 0.004(3) -0.009(2) 0.002(3)
C15A 0.078(4) 0.059(4) 0.030(3) 0.006(3) -0.002(3) -0.001(4)
C16A 0.073(4) 0.051(4) 0.047(4) -0.015(3) 0.006(3) -0.004(3)
S1B 0.0343(6) 0.0361(7) 0.0315(7) 0.0059(6) 0.0033(5) 0.0049(6)
O3B 0.072(3) 0.022(2) 0.049(2) 0.0051(17) 0.0057(18) 0.0008(18)
N1B 0.022(2) 0.037(3) 0.031(2) 0.0036(19) 0.0023(16) 0.0049(19)
N2B 0.028(2) 0.055(3) 0.046(3) 0.009(2) 0.0063(19) 0.002(2)
C1B 0.027(2) 0.029(3) 0.028(3) 0.003(2) 0.0031(19) -0.002(2)
C2B 0.040(3) 0.033(3) 0.037(3) -0.002(2) 0.002(2) -0.008(2)
C3B 0.026(2) 0.032(3) 0.033(3) 0.000(2) -0.0015(19) 0.001(2)
C4B 0.026(2) 0.028(3) 0.032(3) 0.005(2) 0.0008(19) 0.002(2)
C5B 0.034(3) 0.041(3) 0.035(3) -0.003(2) 0.003(2) 0.005(2)
C6B 0.044(3) 0.038(3) 0.038(3) -0.008(2) -0.004(2) 0.008(2)
C7B 0.029(3) 0.043(3) 0.043(3) -0.009(3) -0.008(2) 0.002(2)
C8B 0.061(4) 0.060(5) 0.033(3) -0.003(3) -0.006(3) 0.011(4)
O1B 0.090(11) 0.046(9) 0.035(2) -0.013(4) -0.031(5) 0.012(6)
O2B 0.18(4) 0.038(12) 0.019(13) -0.012(8) -0.012(15) 0.020(14)
C9B 0.088(14) 0.063(10) 0.031(4) -0.014(5) -0.025(6) 0.002(8)
C10B 0.07(3) 0.12(4) 0.042(18) -0.02(2) 0.01(2) -0.04(3)
C11B 0.14(3) 0.14(4) 0.033(17) 0.00(3) -0.027(17) 0.02(3)
O1D 0.090(11) 0.046(9) 0.035(2) -0.013(4) -0.031(5) 0.012(6)
O2D 0.109(9) 0.083(7) 0.048(8) -0.024(6) -0.011(5) 0.052(6)
C9D 0.088(14) 0.063(10) 0.031(4) -0.014(5) -0.025(6) 0.002(8)
C10D 0.098(13) 0.134(15) 0.048(9) -0.024(10) -0.031(8) 0.013(11)
C11D 0.099(10) 0.095(14) 0.041(7) -0.008(8) -0.005(6) -0.006(9)
C12B 0.036(3) 0.028(3) 0.024(2) 0.002(2) 0.007(2) 0.003(2)
C13B 0.036(3) 0.042(3) 0.029(3) -0.001(2) 0.006(2) 0.001(3)
C14B 0.060(4) 0.067(4) 0.038(3) 0.010(3) 0.006(3) 0.002(3)
C15B 0.060(4) 0.049(4) 0.043(3) -0.008(3) -0.003(3) 0.000(3)
C16B 0.039(3) 0.075(4) 0.039(3) -0.002(3) 0.014(2) 0.004(3)

loop_
_atom_type_symbol
_atom_type_description
_atom_type_scat_dispersion_real
_atom_type_scat_dispersion_imag
_atom_type_scat_source
C C 0.0033 0.0016 'International Tables Vol C Tables 4.2.6.8 and 6.1.1.4'
H H 0.0000 0.0000 'International Tables Vol C Tables 4.2.6.8 and 6.1.1.4'
N N 0.0061 0.0033 'International Tables Vol C Tables 4.2.6.8 and 6.1.1.4'
O O 0.0106 0.0060 'International Tables Vol C Tables 4.2.6.8 and 6.1.1.4'
S S 0.1246 0.1234 'International Tables Vol C Tables 4.2.6.8 and 6.1.1.4'

loop_
_geom_angle_atom_site_label_1
_geom_angle_atom_site_label_2
_geom_angle_atom_site_label_3
_geom_angle
_geom_angle_site_symmetry_1
_geom_angle_site_symmetry_3
_geom_angle_publ_flag
O3A S1A N1A 110.8(2) . . ?
O3A S1A C13A 106.0(2) . . ?
N1A S1A C13A 98.2(2) . . ?
C1A N1A S1A 114.7(3) . . ?
N1A C1A C12A 109.4(4) . . ?
N1A C1A C2A 115.8(4) . . ?
C12A C1A C2A 111.2(4) . . ?
N1A C1A C4A 121.5(4) . . ?
C12A C1A C4A 110.3(4) . . ?
C2A C1A C4A 86.9(3) . . ?
C1A C2A C3A 89.6(3) . . ?
C7A C3A C5A 89.5(4) . . ?
C7A C3A C4A 126.1(4) . . ?
C5A C3A C4A 120.1(4) . . ?
C7A C3A C2A 121.1(4) . . ?
C5A C3A C2A 115.5(4) . . ?
C4A C3A C2A 87.6(3) . . ?
C3A C4A C1A 89.1(4) . . ?
C3A C5A C6A 87.5(3) . . ?
C8A C6A C7A 118.8(4) . . ?
C8A C6A C5A 115.4(4) . . ?
C7A C6A C5A 88.2(4) . . ?
C3A C7A C6A 88.3(3) . . ?
O2C C8A O1C 126(2) . . ?
O2A C8A O1A 122.9(14) . . ?
O2A C8A C6A 124.4(12) . . ?
O2C C8A C6A 125(2) . . ?
O1C C8A C6A 108.3(14) . . ?
O1A C8A C6A 112.7(8) . . ?
C8A O1A C9A 118.6(11) . . ?
O1A C9A C10A 104.8(11) . . ?
O1A C9A C11A 106.1(12) . . ?
C10A C9A C11A 114.1(14) . . ?
C8A O1C C9C 115(2) . . ?
O1C C9C C10C 105(3) . . ?
O1C C9C C11C 106.9(18) . . ?
C10C C9C C11C 113(3) . . ?
N2A C12A C1A 178.5(5) . . ?
C14A C13A C16A 112.5(5) . . ?
C14A C13A C15A 111.4(5) . . ?
C16A C13A C15A 111.1(5) . . ?
C14A C13A S1A 110.7(3) . . ?
C16A C13A S1A 107.8(4) . . ?
C15A C13A S1A 102.8(4) . . ?
O3B S1B N1B 110.9(2) . . ?
O3B S1B C13B 106.2(2) . . ?
N1B S1B C13B 97.7(2) . . ?
C1B N1B S1B 114.9(3) . . ?
N1B C1B C12B 109.0(3) . . ?
N1B C1B C4B 114.3(4) . . ?
C12B C1B C4B 112.8(4) . . ?
N1B C1B C2B 120.5(4) . . ?
C12B C1B C2B 111.0(4) . . ?
C4B C1B C2B 88.0(3) . . ?
C3B C2B C1B 90.1(4) . . ?
C2B C3B C4B 89.9(4) . . ?
C2B C3B C7B 124.0(4) . . ?
C4B C3B C7B 118.7(4) . . ?
C2B C3B C5B 122.8(4) . . ?
C4B C3B C5B 116.8(4) . . ?
C7B C3B C5B 87.8(4) . . ?
C3B C4B C1B 89.7(3) . . ?
C6B C5B C3B 88.0(3) . . ?
C8B C6B C5B 118.1(4) . . ?
C8B C6B C7B 116.1(5) . . ?
C5B C6B C7B 88.9(4) . . ?
C6B C7B C3B 88.3(3) . . ?
O2D C8B O1D 120.7(13) . . ?
O2B C8B O1B 130(3) . . ?
O2D C8B C6B 126.5(9) . . ?
O2B C8B C6B 119.5(18) . . ?
O1D C8B C6B 112.8(9) . . ?
O1B C8B C6B 106.7(19) . . ?
C8B O1B C9B 113(4) . . ?
O1B C9B C10B 112(4) . . ?
O1B C9B C11B 107(4) . . ?
C10B C9B C11B 112(5) . . ?
C8B O1D C9D 120.1(17) . . ?
O1D C9D C10D 104.0(16) . . ?
O1D C9D C11D 106.6(12) . . ?
C10D C9D C11D 112.9(17) . . ?
N2B C12B C1B 178.6(5) . . ?
C16B C13B C15B 113.1(5) . . ?
C16B C13B C14B 110.8(4) . . ?
C15B C13B C14B 111.6(4) . . ?
C16B C13B S1B 110.5(3) . . ?
C15B C13B S1B 107.8(3) . . ?
C14B C13B S1B 102.5(4) . . ?

loop_
_geom_bond_atom_site_label_1
_geom_bond_atom_site_label_2
_geom_bond_distance
_geom_bond_site_symmetry_2
_geom_bond_publ_flag
S1A O3A 1.475(4) . ?
S1A N1A 1.684(4) . ?
S1A C13A 1.844(5) . ?
N1A C1A 1.449(6) . ?
N2A C12A 1.139(5) . ?
C1A C12A 1.469(6) . ?
C1A C2A 1.541(6) . ?
C1A C4A 1.560(7) . ?
C2A C3A 1.544(6) . ?
C3A C7A 1.516(6) . ?
C3A C5A 1.534(6) . ?
C3A C4A 1.538(7) . ?
C5A C6A 1.546(7) . ?
C6A C8A 1.494(6) . ?
C6A C7A 1.540(7) . ?
C8A O2A 1.212(6) . ?
C8A O2C 1.215(7) . ?
C8A O1C 1.332(7) . ?
C8A O1A 1.333(6) . ?
O1A C9A 1.467(6) . ?
C9A C10A 1.514(7) . ?
C9A C11A 1.514(7) . ?
O1C C9C 1.469(7) . ?
C9C C10C 1.517(7) . ?
C9C C11C 1.517(7) . ?
C13A C14A 1.508(7) . ?
C13A C16A 1.508(8) . ?
C13A C15A 1.522(7) . ?
S1B O3B 1.458(4) . ?
S1B N1B 1.669(4) . ?
S1B C13B 1.849(5) . ?
N1B C1B 1.468(6) . ?
N2B C12B 1.134(5) . ?
C1B C12B 1.472(6) . ?
C1B C4B 1.551(6) . ?
C1B C2B 1.551(6) . ?
C2B C3B 1.519(6) . ?
C3B C4B 1.532(6) . ?
C3B C7B 1.539(6) . ?
C3B C5B 1.550(7) . ?
C5B C6B 1.528(6) . ?
C6B C8B 1.494(7) . ?
C6B C7B 1.531(7) . ?
C8B O2D 1.211(6) . ?
C8B O2B 1.217(7) . ?
C8B O1D 1.32(2) . ?
C8B O1B 1.34(6) . ?
O1B C9B 1.471(7) . ?
C9B C10B 1.519(7) . ?
C9B C11B 1.520(7) . ?
O1D C9D 1.471(6) . ?
C9D C10D 1.515(7) . ?
C9D C11D 1.518(7) . ?
C13B C16B 1.508(6) . ?
C13B C15B 1.516(7) . ?
C13B C14B 1.529(7) . ?
